data_4507632
loop_
_publ_author_name
'He, Xiang'
'Lu, Xiao-Peng'
'Li, Ming-Xing'
'Morris, Russell E.'

_publ_section_title
;
 Tuning Different Kinds of Entangled Networks Formed by Isomers of
 Bis(1,2,4-triazol-1-ylmethyl)benzene and a Flexible Tetracarboxylate
 Ligand
;
_journal_issue 4
_journal_name_full 'Crystal Growth &amp; Design'
_journal_page_first 1649
_journal_paper_doi 10.1021/cg3018562
_journal_volume 13
_journal_year 2013
_chemical_formula_sum 'C48 H38 N12 O10 Zn2'
_chemical_formula_weight 1073.64
_chemical_name_systematic
; 
 ? 
;
_space_group_IT_number 2
_symmetry_cell_setting triclinic
_symmetry_space_group_name_Hall '-P 1'
_symmetry_space_group_name_H-M 'P -1'
_atom_sites_solution_hydrogens geom
_atom_sites_solution_primary direct
_atom_sites_solution_secondary difmap
_audit_creation_method SHELXL-97
_cell_angle_alpha 115.662(4)
_cell_angle_beta 90.210(5)
_cell_angle_gamma 102.430(4)
_cell_formula_units_Z 1
_cell_length_a 9.504(3)
_cell_length_b 11.959(4)
_cell_length_c 11.974(4)
_cell_measurement_temperature 293(2)
_cell_measurement_theta_max 21.42
_cell_measurement_theta_min 2.21
_cell_volume 1190.7(7)
_computing_cell_refinement 'Siemens SMART'
_computing_data_collection 'Siemens SMART'
_computing_data_reduction 'Siemens SMART'
_computing_structure_refinement 'SHELXL-97 (Sheldrick, 2008)'
_computing_structure_solution 'SHELXS-97 (Sheldrick, 2008)'
_diffrn_ambient_temperature 293(2)
_diffrn_measured_fraction_theta_full 0.981
_diffrn_measured_fraction_theta_max 0.981
_diffrn_radiation_monochromator graphite
_diffrn_radiation_source 'fine-focus sealed tube'
_diffrn_radiation_type MoK\a
_diffrn_radiation_wavelength 0.71073
_diffrn_reflns_av_R_equivalents 0.0292
_diffrn_reflns_av_sigmaI/netI 0.0622
_diffrn_reflns_limit_h_max 11
_diffrn_reflns_limit_h_min -8
_diffrn_reflns_limit_k_max 13
_diffrn_reflns_limit_k_min -14
_diffrn_reflns_limit_l_max 12
_diffrn_reflns_limit_l_min -14
_diffrn_reflns_number 6178
_diffrn_reflns_theta_full 25.00
_diffrn_reflns_theta_max 25.00
_diffrn_reflns_theta_min 1.90
_exptl_absorpt_coefficient_mu 1.080
_exptl_absorpt_correction_T_max 0.9683
_exptl_absorpt_correction_T_min 0.9091
_exptl_absorpt_correction_type multi-scan
_exptl_absorpt_process_details 'SADABS (Sheldrick,1996)'
_exptl_crystal_colour Colorless
_exptl_crystal_density_diffrn 1.497
_exptl_crystal_density_method 'not measured'
_exptl_crystal_description Block
_exptl_crystal_F_000 550
_exptl_crystal_size_max 0.09
_exptl_crystal_size_mid 0.04
_exptl_crystal_size_min 0.03
_refine_diff_density_max 1.532
_refine_diff_density_min -0.669
_refine_diff_density_rms 0.099
_refine_ls_extinction_method none
_refine_ls_goodness_of_fit_ref 1.064
_refine_ls_hydrogen_treatment mixed
_refine_ls_matrix_type full
_refine_ls_number_parameters 325
_refine_ls_number_reflns 4113
_refine_ls_number_restraints 36
_refine_ls_restrained_S_all 1.074
_refine_ls_R_factor_all 0.0820
_refine_ls_R_factor_gt 0.0604
_refine_ls_shift/su_max 0.001
_refine_ls_shift/su_mean 0.000
_refine_ls_structure_factor_coef Fsqd
_refine_ls_weighting_details 'calc w=1/[\s^2^(Fo^2^)+(0.1004P)^2^+0.3925P] where P=(Fo^2^+2Fc^2^)/3'
_refine_ls_weighting_scheme calc
_refine_ls_wR_factor_gt 0.1602
_refine_ls_wR_factor_ref 0.1742
_reflns_number_gt 3102
_reflns_number_total 4113
_reflns_threshold_expression >2sigma(I)
_cod_data_source_file cg3018562_si_004.cif
_cod_data_source_block a
_cod_depositor_comments
;
The following automatic conversions were performed:

'_symmetry_cell_setting' value 'Triclinic' changed to 'triclinic'
according to /home/saulius/struct/CIF-dictionaries/cif_core.dic
dictionary named 'cif_core.dic' version 2.4.2 from 2011-04-26.

Automatic conversion script
Id: cif_fix_values 1891 2012-01-12 08:04:46Z andrius 
;
_cod_original_sg_symbol_H-M P-1
_cod_database_code 4507632

loop_
_symmetry_equiv_pos_as_xyz
'x, y, z'
'-x, -y, -z'

loop_
_atom_site_label
_atom_site_type_symbol
_atom_site_fract_x
_atom_site_fract_y
_atom_site_fract_z
_atom_site_U_iso_or_equiv
_atom_site_adp_type
_atom_site_occupancy
_atom_site_symmetry_multiplicity
_atom_site_calc_flag
_atom_site_refinement_flags
C1 C 0.6907(6) 0.7200(5) 0.2230(5) 0.0382(12) Uani 1 1 d .
C2 C 0.8330(5) 0.8200(5) 0.2653(5) 0.0336(12) Uani 1 1 d .
C3 C 0.9631(5) 0.7828(5) 0.2592(5) 0.0319(11) Uani 1 1 d .
H3 H 0.9631 0.6966 0.2235 0.038 Uiso 1 1 calc R
C4 C 1.0920(5) 0.8748(5) 0.3065(5) 0.0305(11) Uani 1 1 d .
C5 C 1.2334(5) 0.8352(5) 0.3039(5) 0.0327(11) Uani 1 1 d .
C6 C 1.0931(6) 1.0041(5) 0.3600(5) 0.0354(12) Uani 1 1 d .
H6 H 1.1803 1.0654 0.3925 0.042 Uiso 1 1 calc R
C7 C 0.9643(6) 1.0411(5) 0.3647(5) 0.0377(12) Uani 1 1 d .
C8 C 0.8331(6) 0.9476(5) 0.3160(5) 0.0346(12) Uani 1 1 d .
H8 H 0.7462 0.9720 0.3179 0.042 Uiso 1 1 calc R
C9 C 1.0802(6) 1.2637(5) 0.4544(6) 0.0454(14) Uani 1 1 d .
H9A H 1.1481 1.2457 0.3923 0.054 Uiso 1 1 calc R
H9B H 1.1254 1.2705 0.5305 0.054 Uiso 1 1 calc R
C10 C 1.0386(6) 1.3880(5) 0.4786(5) 0.0388(13) Uani 1 1 d .
C11 C 0.9311(7) 1.4253(6) 0.5529(7) 0.0622(19) Uani 1 1 d .
H11 H 0.8854 1.3760 0.5908 0.075 Uiso 1 1 calc R
C12 C 1.1089(7) 1.4644(6) 0.4287(6) 0.0565(17) Uani 1 1 d .
H12 H 1.1848 1.4419 0.3817 0.068 Uiso 1 1 calc R
C13 C 0.4242(6) 0.3931(5) 0.1214(5) 0.0377(12) Uani 1 1 d .
H13 H 0.5249 0.4131 0.1333 0.045 Uiso 1 1 calc R
C14 C 0.1992(5) 0.2805(5) 0.0672(5) 0.0413(14) Uani 1 1 d .
H14 H 0.1179 0.2122 0.0367 0.050 Uiso 1 1 calc R
C15 C 0.3807(6) 0.1526(5) 0.0141(5) 0.0407(13) Uani 1 1 d .
H15A H 0.3724 0.1207 -0.0757 0.049 Uiso 1 1 calc R
H15B H 0.3149 0.0908 0.0335 0.049 Uiso 1 1 calc R
C16 C 0.5340(6) 0.1665(5) 0.0612(5) 0.0356(12) Uani 1 1 d .
C17 C 0.6449(7) 0.1934(6) -0.0055(5) 0.0501(15) Uani 1 1 d .
H17 H 0.6220 0.2005 -0.0773 0.060 Uiso 1 1 calc R
C18 C 0.7880(7) 0.2097(7) 0.0324(7) 0.0666(19) Uani 1 1 d .
H18 H 0.8608 0.2255 -0.0143 0.080 Uiso 1 1 calc R
C19 C 0.8220(7) 0.2021(7) 0.1414(7) 0.0669(19) Uani 1 1 d .
H19 H 0.9184 0.2152 0.1692 0.080 Uiso 1 1 calc R
C20 C 0.7135(7) 0.1752(6) 0.2083(6) 0.0524(16) Uani 1 1 d .
H20 H 0.7374 0.1698 0.2809 0.063 Uiso 1 1 calc R
C21 C 0.5685(6) 0.1560(5) 0.1690(5) 0.0394(13) Uani 1 1 d .
C22 C 0.4537(7) 0.1192(6) 0.2409(5) 0.0478(15) Uani 1 1 d .
H22A H 0.3598 0.1182 0.2078 0.057 Uiso 1 1 calc R
H22B H 0.4513 0.0337 0.2304 0.057 Uiso 1 1 calc R
C23 C 0.5256(6) 0.1918(5) 0.4705(5) 0.0369(12) Uani 1 1 d .
H23 H 0.5455 0.1167 0.4644 0.044 Uiso 1 1 calc R
C24 C 0.4615(6) 0.3281(5) 0.4152(4) 0.0349(12) Uani 1 1 d .
H24 H 0.4317 0.3650 0.3679 0.042 Uiso 1 1 calc R
N1 N 0.3425(5) 0.4779(4) 0.1521(4) 0.0384(10) Uani 1 1 d U
N2 N 0.2022(6) 0.4014(6) 0.1153(6) 0.0726(16) Uani 1 1 d U
N3 N 0.3390(5) 0.2755(4) 0.0710(4) 0.0353(10) Uani 1 1 d U
N4 N 0.4809(5) 0.2096(4) 0.3761(4) 0.0418(11) Uani 1 1 d U
N5 N 0.4943(6) 0.3788(5) 0.5346(5) 0.0652(15) Uani 1 1 d U
N6 N 0.5376(5) 0.2970(4) 0.5740(4) 0.0363(10) Uani 1 1 d U
O1 O 0.6877(4) 0.6143(4) 0.2142(5) 0.0766(16) Uani 1 1 d .
O2 O 0.5792(4) 0.7584(4) 0.2089(3) 0.0387(9) Uani 1 1 d .
O3 O 1.2262(4) 0.7165(3) 0.2375(3) 0.0401(9) Uani 1 1 d .
O4 O 1.3460(4) 0.9148(4) 0.3619(4) 0.0498(10) Uani 1 1 d .
O5 O 0.9505(4) 1.1643(3) 0.4109(4) 0.0480(11) Uani 1 1 d .
Zn1 Zn 0.40710(6) 0.66956(5) 0.24836(5) 0.0306(2) Uani 1 1 d .

loop_
_atom_site_aniso_label
_atom_site_aniso_U_11
_atom_site_aniso_U_22
_atom_site_aniso_U_33
_atom_site_aniso_U_23
_atom_site_aniso_U_13
_atom_site_aniso_U_12
C1 0.029(3) 0.032(3) 0.049(3) 0.014(2) 0.003(2) 0.008(2)
C2 0.028(3) 0.033(3) 0.043(3) 0.019(2) 0.004(2) 0.010(2)
C3 0.032(3) 0.026(3) 0.041(3) 0.015(2) 0.004(2) 0.011(2)
C4 0.024(3) 0.029(3) 0.041(3) 0.017(2) 0.003(2) 0.009(2)
C5 0.029(3) 0.030(3) 0.045(3) 0.019(2) 0.008(2) 0.013(2)
C6 0.031(3) 0.028(3) 0.046(3) 0.016(2) -0.002(2) 0.005(2)
C7 0.039(3) 0.029(3) 0.051(3) 0.020(3) 0.002(2) 0.014(2)
C8 0.032(3) 0.029(3) 0.045(3) 0.015(2) 0.002(2) 0.015(2)
C9 0.038(3) 0.026(3) 0.075(4) 0.023(3) 0.005(3) 0.011(2)
C10 0.033(3) 0.028(3) 0.055(3) 0.019(3) 0.002(2) 0.008(2)
C11 0.068(5) 0.050(4) 0.098(5) 0.054(4) 0.038(4) 0.024(3)
C12 0.055(4) 0.038(3) 0.086(5) 0.032(3) 0.029(3) 0.020(3)
C13 0.030(3) 0.028(3) 0.052(3) 0.015(2) 0.001(2) 0.008(2)
C14 0.021(3) 0.014(2) 0.069(4) 0.004(2) -0.001(2) -0.004(2)
C15 0.056(4) 0.023(3) 0.034(3) 0.006(2) -0.006(2) 0.008(2)
C16 0.046(3) 0.022(3) 0.040(3) 0.013(2) 0.001(2) 0.010(2)
C17 0.062(4) 0.054(4) 0.037(3) 0.023(3) 0.009(3) 0.014(3)
C18 0.050(4) 0.083(5) 0.064(4) 0.034(4) 0.021(3) 0.009(4)
C19 0.039(4) 0.078(5) 0.075(5) 0.030(4) -0.001(3) 0.009(3)
C20 0.055(4) 0.052(4) 0.054(4) 0.027(3) -0.008(3) 0.014(3)
C21 0.042(3) 0.033(3) 0.040(3) 0.014(2) 0.000(2) 0.008(2)
C22 0.055(4) 0.043(3) 0.032(3) 0.011(3) -0.003(3) 0.000(3)
C23 0.045(3) 0.025(3) 0.041(3) 0.015(2) 0.000(2) 0.009(2)
C24 0.056(3) 0.033(3) 0.027(3) 0.018(2) 0.000(2) 0.021(3)
N1 0.032(2) 0.031(2) 0.047(3) 0.014(2) -0.0026(19) 0.0061(19)
N2 0.057(3) 0.060(3) 0.082(4) 0.018(3) -0.004(3) 0.006(3)
N3 0.036(2) 0.028(2) 0.041(2) 0.0139(19) 0.0003(18) 0.0075(18)
N4 0.048(3) 0.037(2) 0.036(2) 0.016(2) 0.001(2) 0.004(2)
N5 0.078(4) 0.052(3) 0.073(4) 0.033(3) 0.006(3) 0.020(3)
N6 0.045(3) 0.027(2) 0.044(2) 0.0195(19) 0.0062(19) 0.0137(19)
O1 0.035(2) 0.038(2) 0.153(5) 0.042(3) -0.007(3) 0.000(2)
O2 0.0230(19) 0.050(2) 0.050(2) 0.0292(19) 0.0000(15) 0.0077(16)
O3 0.030(2) 0.035(2) 0.059(2) 0.0209(19) 0.0056(17) 0.0148(16)
O4 0.028(2) 0.036(2) 0.079(3) 0.021(2) -0.0064(19) 0.0061(17)
O5 0.033(2) 0.0228(19) 0.084(3) 0.0193(19) -0.0021(19) 0.0100(16)
Zn1 0.0250(3) 0.0286(4) 0.0398(4) 0.0149(3) 0.0028(2) 0.0101(2)

loop_
_atom_type_symbol
_atom_type_description
_atom_type_scat_dispersion_real
_atom_type_scat_dispersion_imag
_atom_type_scat_source
C C 0.0033 0.0016 'International Tables Vol C Tables 4.2.6.8 and 6.1.1.4'
H H 0.0000 0.0000 'International Tables Vol C Tables 4.2.6.8 and 6.1.1.4'
N N 0.0061 0.0033 'International Tables Vol C Tables 4.2.6.8 and 6.1.1.4'
O O 0.0106 0.0060 'International Tables Vol C Tables 4.2.6.8 and 6.1.1.4'
Zn Zn 0.2839 1.4301 'International Tables Vol C Tables 4.2.6.8 and 6.1.1.4'

loop_
_geom_angle_atom_site_label_1
_geom_angle_atom_site_label_2
_geom_angle_atom_site_label_3
_geom_angle
_geom_angle_site_symmetry_1
_geom_angle_site_symmetry_3
O1 C1 O2 124.9(5) . .
O1 C1 C2 119.1(5) . .
O2 C1 C2 115.7(4) . .
C8 C2 C3 120.2(5) . .
C8 C2 C1 119.9(4) . .
C3 C2 C1 119.8(4) . .
C4 C3 C2 119.6(5) . .
C4 C3 H3 120.2 . .
C2 C3 H3 120.2 . .
C3 C4 C6 120.7(4) . .
C3 C4 C5 119.9(4) . .
C6 C4 C5 119.4(4) . .
O4 C5 O3 124.0(5) . .
O4 C5 C4 120.6(4) . .
O3 C5 C4 115.4(4) . .
C7 C6 C4 119.8(5) . .
C7 C6 H6 120.1 . .
C4 C6 H6 120.1 . .
O5 C7 C6 125.8(5) . .
O5 C7 C8 114.6(4) . .
C6 C7 C8 119.6(5) . .
C2 C8 C7 120.1(5) . .
C2 C8 H8 120.0 . .
C7 C8 H8 120.0 . .
O5 C9 C10 107.5(4) . .
O5 C9 H9A 110.2 . .
C10 C9 H9A 110.2 . .
O5 C9 H9B 110.2 . .
C10 C9 H9B 110.2 . .
H9A C9 H9B 108.5 . .
C12 C10 C11 119.2(5) . .
C12 C10 C9 120.5(5) . .
C11 C10 C9 120.4(5) . .
C10 C11 C12 120.1(6) . 2_786
C10 C11 H11 120.0 . .
C12 C11 H11 120.0 2_786 .
C10 C12 C11 120.7(6) . 2_786
C10 C12 H12 119.7 . .
C11 C12 H12 119.7 2_786 .
N3 C13 N1 109.4(5) . .
N3 C13 H13 125.3 . .
N1 C13 H13 125.3 . .
N2 C14 N3 105.0(4) . .
N2 C14 H14 127.5 . .
N3 C14 H14 127.5 . .
N3 C15 C16 111.3(4) . .
N3 C15 H15A 109.4 . .
C16 C15 H15A 109.4 . .
N3 C15 H15B 109.4 . .
C16 C15 H15B 109.4 . .
H15A C15 H15B 108.0 . .
C17 C16 C21 119.2(5) . .
C17 C16 C15 117.9(5) . .
C21 C16 C15 122.9(5) . .
C18 C17 C16 121.6(6) . .
C18 C17 H17 119.2 . .
C16 C17 H17 119.2 . .
C17 C18 C19 119.0(6) . .
C17 C18 H18 120.5 . .
C19 C18 H18 120.5 . .
C20 C19 C18 120.2(6) . .
C20 C19 H19 119.9 . .
C18 C19 H19 119.9 . .
C19 C20 C21 121.0(6) . .
C19 C20 H20 119.5 . .
C21 C20 H20 119.5 . .
C20 C21 C16 119.1(5) . .
C20 C21 C22 119.0(5) . .
C16 C21 C22 121.9(5) . .
N4 C22 C21 111.7(4) . .
N4 C22 H22A 109.3 . .
C21 C22 H22A 109.3 . .
N4 C22 H22B 109.3 . .
C21 C22 H22B 109.3 . .
H22A C22 H22B 107.9 . .
N6 C23 N4 109.2(5) . .
N6 C23 H23 125.4 . .
N4 C23 H23 125.4 . .
N5 C24 N4 103.4(4) . .
N5 C24 H24 128.3 . .
N4 C24 H24 128.3 . .
C13 N1 N2 103.2(4) . .
C13 N1 Zn1 127.9(4) . .
N2 N1 Zn1 128.5(4) . .
C14 N2 N1 112.4(5) . .
C13 N3 C14 110.0(4) . .
C13 N3 C15 128.6(5) . .
C14 N3 C15 121.2(4) . .
C23 N4 C24 111.1(4) . .
C23 N4 C22 129.0(5) . .
C24 N4 C22 119.9(5) . .
C24 N5 N6 113.0(5) . .
C23 N6 N5 103.4(4) . .
C23 N6 Zn1 128.9(3) . 2_666
N5 N6 Zn1 127.6(4) . 2_666
C1 O2 Zn1 111.7(3) . .
C5 O3 Zn1 113.4(3) . 1_655
C7 O5 C9 117.5(4) . .
O2 Zn1 O3 118.48(15) . 1_455
O2 Zn1 N1 118.94(17) . .
O3 Zn1 N1 100.51(16) 1_455 .
O2 Zn1 N6 103.14(16) . 2_666
O3 Zn1 N6 110.07(16) 1_455 2_666
N1 Zn1 N6 105.02(17) . 2_666

loop_
_geom_bond_atom_site_label_1
_geom_bond_atom_site_label_2
_geom_bond_distance
_geom_bond_site_symmetry_2
C1 O1 1.216(6) .
C1 O2 1.280(6) .
C1 C2 1.513(7) .
C2 C8 1.377(7) .
C2 C3 1.393(7) .
C3 C4 1.381(7) .
C3 H3 0.9300 .
C4 C6 1.391(7) .
C4 C5 1.515(6) .
C5 O4 1.232(6) .
C5 O3 1.277(6) .
C6 C7 1.382(7) .
C6 H6 0.9300 .
C7 O5 1.368(6) .
C7 C8 1.406(7) .
C8 H8 0.9300 .
C9 O5 1.425(6) .
C9 C10 1.527(7) .
C9 H9A 0.9700 .
C9 H9B 0.9700 .
C10 C12 1.360(8) .
C10 C11 1.376(8) .
C11 C12 1.378(8) 2_786
C11 H11 0.9300 .
C12 C11 1.378(8) 2_786
C12 H12 0.9300 .
C13 N3 1.330(6) .
C13 N1 1.336(6) .
C13 H13 0.9300 .
C14 N2 1.297(7) .
C14 N3 1.345(6) .
C14 H14 0.9300 .
C15 N3 1.472(6) .
C15 C16 1.509(7) .
C15 H15A 0.9700 .
C15 H15B 0.9700 .
C16 C17 1.391(8) .
C16 C21 1.394(7) .
C17 C18 1.378(9) .
C17 H17 0.9300 .
C18 C19 1.387(10) .
C18 H18 0.9300 .
C19 C20 1.377(9) .
C19 H19 0.9300 .
C20 C21 1.392(8) .
C20 H20 0.9300 .
C21 C22 1.502(8) .
C22 N4 1.488(6) .
C22 H22A 0.9700 .
C22 H22B 0.9700 .
C23 N6 1.311(6) .
C23 N4 1.322(6) .
C23 H23 0.9300 .
C24 N5 1.293(7) .
C24 N4 1.341(6) .
C24 H24 0.9300 .
N1 N2 1.390(7) .
N1 Zn1 2.015(4) .
N5 N6 1.386(6) .
N6 Zn1 2.031(4) 2_666
O2 Zn1 1.929(4) .
O3 Zn1 1.941(3) 1_655
Zn1 O3 1.941(3) 1_455
Zn1 N6 2.031(4) 2_666

loop_
_geom_torsion_atom_site_label_1
_geom_torsion_atom_site_label_2
_geom_torsion_atom_site_label_3
_geom_torsion_atom_site_label_4
_geom_torsion
_geom_torsion_site_symmetry_4
O1 C1 C2 C8 -158.0(6) .
O2 C1 C2 C8 16.5(7) .
O1 C1 C2 C3 18.4(8) .
O2 C1 C2 C3 -167.1(5) .
C8 C2 C3 C4 1.2(8) .
C1 C2 C3 C4 -175.2(5) .
C2 C3 C4 C6 0.0(8) .
C2 C3 C4 C5 178.1(4) .
C3 C4 C5 O4 -169.0(5) .
C6 C4 C5 O4 9.1(8) .
C3 C4 C5 O3 11.8(7) .
C6 C4 C5 O3 -170.1(5) .
C3 C4 C6 C7 -0.8(8) .
C5 C4 C6 C7 -178.9(5) .
C4 C6 C7 O5 -177.8(5) .
C4 C6 C7 C8 0.4(8) .
C3 C2 C8 C7 -1.6(8) .
C1 C2 C8 C7 174.8(5) .
O5 C7 C8 C2 179.2(5) .
C6 C7 C8 C2 0.8(8) .
O5 C9 C10 C12 -128.5(6) .
O5 C9 C10 C11 52.6(8) .
C12 C10 C11 C12 3.1(12) 2_786
C9 C10 C11 C12 -178.0(6) 2_786
C11 C10 C12 C11 -3.1(12) 2_786
C9 C10 C12 C11 178.0(6) 2_786
N3 C15 C16 C17 -91.3(6) .
N3 C15 C16 C21 87.5(6) .
C21 C16 C17 C18 0.1(9) .
C15 C16 C17 C18 178.9(5) .
C16 C17 C18 C19 -1.6(10) .
C17 C18 C19 C20 1.7(11) .
C18 C19 C20 C21 -0.4(11) .
C19 C20 C21 C16 -1.1(9) .
C19 C20 C21 C22 176.4(6) .
C17 C16 C21 C20 1.2(8) .
C15 C16 C21 C20 -177.5(5) .
C17 C16 C21 C22 -176.2(5) .
C15 C16 C21 C22 5.1(8) .
C20 C21 C22 N4 53.0(7) .
C16 C21 C22 N4 -129.6(5) .
N3 C13 N1 N2 -0.4(6) .
N3 C13 N1 Zn1 172.6(3) .
N3 C14 N2 N1 -0.3(7) .
C13 N1 N2 C14 0.5(7) .
Zn1 N1 N2 C14 -172.5(4) .
N1 C13 N3 C14 0.2(6) .
N1 C13 N3 C15 174.5(5) .
N2 C14 N3 C13 0.1(7) .
N2 C14 N3 C15 -174.7(5) .
C16 C15 N3 C13 22.9(8) .
C16 C15 N3 C14 -163.4(5) .
N6 C23 N4 C24 -0.2(7) .
N6 C23 N4 C22 179.0(5) .
N5 C24 N4 C23 -0.7(6) .
N5 C24 N4 C22 -179.9(5) .
C21 C22 N4 C23 -107.4(6) .
C21 C22 N4 C24 71.6(7) .
N4 C24 N5 N6 1.3(7) .
N4 C23 N6 N5 0.9(6) .
N4 C23 N6 Zn1 177.2(3) 2_666
C24 N5 N6 C23 -1.4(7) .
C24 N5 N6 Zn1 -177.8(4) 2_666
O1 C1 O2 Zn1 26.9(7) .
C2 C1 O2 Zn1 -147.3(4) .
O4 C5 O3 Zn1 5.4(7) 1_655
C4 C5 O3 Zn1 -175.4(3) 1_655
C6 C7 O5 C9 2.2(8) .
C8 C7 O5 C9 -176.0(5) .
C10 C9 O5 C7 170.0(5) .
C1 O2 Zn1 O3 178.4(3) 1_455
C1 O2 Zn1 N1 -59.2(4) .
C1 O2 Zn1 N6 56.5(4) 2_666
C13 N1 Zn1 O2 44.2(5) .
N2 N1 Zn1 O2 -144.5(5) .
C13 N1 Zn1 O3 175.2(5) 1_455
N2 N1 Zn1 O3 -13.5(5) 1_455
C13 N1 Zn1 N6 -70.5(5) 2_666
N2 N1 Zn1 N6 100.8(5) 2_666
